data_7009817
loop_
_publ_author_name
'Uhl, Werner'
'Benter, Maike'

_publ_section_title
;
 Formation of a gallium triphosphorus heterocycle by reaction of the
 alkylgallium(I) compound Ga4[C(SiMe3)3]4 with
 tri(tert-butyl)cyclotriphosphane
;
_journal_issue 18
_journal_name_full 'Journal of the Chemical Society, Dalton Transactions'
_journal_page_first 3133
_journal_paper_doi 10.1039/b003760p
_journal_year 2000
_chemical_formula_sum 'C22 H54 Ga P3 Si3'
_chemical_formula_weight 565.55
_chemical_name_systematic
; 
 ? 
;
_space_group_IT_number 4
_symmetry_cell_setting monoclinic
_symmetry_space_group_name_Hall 'P 2yb'
_symmetry_space_group_name_H-M 'P 1 21 1'
_atom_sites_solution_hydrogens geom
_atom_sites_solution_primary direct
_atom_sites_solution_secondary difmap
_audit_creation_method SHELXL-97
_cell_angle_alpha 90.00
_cell_angle_beta 94.534(7)
_cell_angle_gamma 90.00
_cell_formula_units_Z 4
_cell_length_a 9.3371(4)
_cell_length_b 20.8850(10)
_cell_length_c 16.4440(10)
_cell_measurement_temperature 293(2)
_cell_measurement_theta_max 26.05
_cell_measurement_theta_min 1.8
_cell_volume 3196.6(3)
_computing_structure_refinement 'SHELXL-97 (Sheldrick, 1997)'
_computing_structure_solution 'SHELXS-97 (Sheldrick, 1990)'
_diffrn_ambient_temperature 193(2)
_diffrn_measured_fraction_theta_full 0.924
_diffrn_measured_fraction_theta_max 0.924
_diffrn_radiation_monochromator graphite
_diffrn_radiation_source 'fine-focus sealed tube'
_diffrn_radiation_type MoK\a
_diffrn_radiation_wavelength 0.71073
_diffrn_reflns_av_R_equivalents 0.0380
_diffrn_reflns_av_sigmaI/netI 0.0366
_diffrn_reflns_limit_h_max 10
_diffrn_reflns_limit_h_min -10
_diffrn_reflns_limit_k_max 25
_diffrn_reflns_limit_k_min -25
_diffrn_reflns_limit_l_max 20
_diffrn_reflns_limit_l_min -20
_diffrn_reflns_number 27719
_diffrn_reflns_theta_full 26.03
_diffrn_reflns_theta_max 26.03
_diffrn_reflns_theta_min 1.95
_exptl_absorpt_coefficient_mu 1.132
_exptl_crystal_colour red
_exptl_crystal_density_diffrn 1.175
_exptl_crystal_density_method 'not measured'
_exptl_crystal_F_000 1216
_exptl_crystal_size_max 0.55
_exptl_crystal_size_mid 0.45
_exptl_crystal_size_min 0.30
_refine_diff_density_max 0.429
_refine_diff_density_min -0.357
_refine_diff_density_rms 0.058
_refine_ls_abs_structure_details 'Flack H D (1983), Acta Cryst. A39, 876-881'
_refine_ls_abs_structure_Flack 0.003(5)
_refine_ls_extinction_method none
_refine_ls_goodness_of_fit_ref 0.574
_refine_ls_hydrogen_treatment mixed
_refine_ls_matrix_type full
_refine_ls_number_parameters 559
_refine_ls_number_reflns 11183
_refine_ls_number_restraints 1
_refine_ls_restrained_S_all 0.574
_refine_ls_R_factor_all 0.0278
_refine_ls_R_factor_gt 0.0243
_refine_ls_shift/su_max 0.492
_refine_ls_shift/su_mean 0.008
_refine_ls_structure_factor_coef Fsqd
_refine_ls_weighting_details 'w=1/[\s^2^(Fo^2^)+(0.1000P)^2^+0.0000P] where P=(Fo^2^+2Fc^2^)/3'
_refine_ls_weighting_scheme calc
_refine_ls_wR_factor_gt 0.0666
_refine_ls_wR_factor_ref 0.0700
_reflns_number_gt 10288
_reflns_number_total 11183
_reflns_threshold_expression >2sigma(I)
_cod_data_source_file b003760p.txt
_cod_data_source_block (tBuP)3[GaC(SiMe3)3]
_cod_depositor_comments
;
The following automatic conversions were performed:

'_refine_ls_weighting_scheme' value 'calc
w=1/[\s^2^(Fo^2^)+(0.1000P)^2^+0.0000P] where P=(Fo^2^+2Fc^2^)/3' was
changed to 'calc'. New tag '_refine_ls_weighting_details' was
created. The value of the new tag was set to
'w=1/[\s^2^(Fo^2^)+(0.1000P)^2^+0.0000P] where P=(Fo^2^+2Fc^2^)/3'.

Automatic conversion script
Id: cif_fix_values 3143 2015-03-26 13:38:13Z robertas 
;
_cod_original_sg_symbol_H-M P21
_cod_database_code 7009817

loop_
_symmetry_equiv_pos_as_xyz
'x, y, z'
'-x, y+1/2, -z'

loop_
_atom_site_label
_atom_site_type_symbol
_atom_site_fract_x
_atom_site_fract_y
_atom_site_fract_z
_atom_site_U_iso_or_equiv
_atom_site_adp_type
_atom_site_occupancy
_atom_site_calc_flag
_atom_site_refinement_flags
_atom_site_disorder_assembly
_atom_site_disorder_group
Ga1 Ga 0.33089(3) 0.867022(10) 0.968337(14) 0.01647(6) Uani 1 d . . .
P1 P 0.17249(7) 0.95511(3) 0.96000(4) 0.01970(13) Uani 1 d . . .
P2 P 0.32924(7) 0.99830(3) 0.88161(4) 0.01779(12) Uani 1 d . . .
P3 P 0.45984(7) 0.91155(3) 0.86346(4) 0.01994(12) Uani 1 d . . .
C1 C 0.3083(3) 0.77695(11) 1.00742(14) 0.0179(5) Uani 1 d . . .
Si1 Si 0.22763(8) 0.72814(3) 0.91711(4) 0.02170(14) Uani 1 d . . .
C11 C 0.2946(4) 0.75203(15) 0.81711(17) 0.0420(8) Uani 1 d . . .
H11A H 0.3972 0.7477 0.8200 0.050 Uiso 1 calc R . .
H11B H 0.2687 0.7957 0.8054 0.050 Uiso 1 calc R . .
H11C H 0.2521 0.7249 0.7747 0.050 Uiso 1 calc R . .
C12 C 0.2626(4) 0.64011(12) 0.93081(18) 0.0343(7) Uani 1 d . . .
H12A H 0.2052 0.6167 0.8900 0.041 Uiso 1 calc R . .
H12B H 0.2380 0.6272 0.9840 0.041 Uiso 1 calc R . .
H12C H 0.3624 0.6315 0.9255 0.041 Uiso 1 calc R . .
C13 C 0.0275(4) 0.73778(16) 0.90011(19) 0.0403(7) Uani 1 d . . .
H13A H -0.0066 0.7155 0.8513 0.048 Uiso 1 calc R . .
H13B H 0.0043 0.7824 0.8945 0.048 Uiso 1 calc R . .
H13C H -0.0173 0.7204 0.9458 0.048 Uiso 1 calc R . .
Si2 Si 0.49852(8) 0.75060(3) 1.04012(4) 0.02301(15) Uani 1 d . . .
C21 C 0.5115(4) 0.67957(14) 1.1102(2) 0.0405(7) Uani 1 d . . .
H21A H 0.4630 0.6437 1.0839 0.049 Uiso 1 calc R . .
H21B H 0.4673 0.6897 1.1594 0.049 Uiso 1 calc R . .
H21C H 0.6107 0.6690 1.1233 0.049 Uiso 1 calc R . .
C22 C 0.5972(3) 0.81813(14) 1.09630(17) 0.0308(6) Uani 1 d . . .
H22A H 0.6979 0.8084 1.1029 0.037 Uiso 1 calc R . .
H22B H 0.5610 0.8234 1.1489 0.037 Uiso 1 calc R . .
H22C H 0.5829 0.8570 1.0656 0.037 Uiso 1 calc R . .
C23 C 0.6031(4) 0.72908(15) 0.9519(2) 0.0395(7) Uani 1 d . . .
H23A H 0.5964 0.7632 0.9127 0.047 Uiso 1 calc R . .
H23B H 0.5646 0.6905 0.9269 0.047 Uiso 1 calc R . .
H23C H 0.7019 0.7224 0.9707 0.047 Uiso 1 calc R . .
Si3 Si 0.18839(8) 0.77460(3) 1.09526(4) 0.02206(14) Uani 1 d . . .
C31 C 0.2779(4) 0.81100(16) 1.19004(16) 0.0357(7) Uani 1 d . . .
H31A H 0.3043 0.8544 1.1792 0.043 Uiso 1 calc R . .
H31B H 0.3624 0.7868 1.2071 0.043 Uiso 1 calc R . .
H31C H 0.2129 0.8104 1.2324 0.043 Uiso 1 calc R . .
C32 C 0.0129(3) 0.81791(14) 1.07389(18) 0.0334(6) Uani 1 d . . .
H32A H -0.0204 0.8329 1.1242 0.040 Uiso 1 calc R . .
H32B H -0.0568 0.7892 1.0479 0.040 Uiso 1 calc R . .
H32C H 0.0264 0.8537 1.0387 0.040 Uiso 1 calc R . .
C33 C 0.1363(4) 0.69088(14) 1.12349(19) 0.0401(7) Uani 1 d . . .
H33A H 0.2213 0.6654 1.1341 0.048 Uiso 1 calc R . .
H33B H 0.0770 0.6723 1.0793 0.048 Uiso 1 calc R . .
H33C H 0.0840 0.6922 1.1714 0.048 Uiso 1 calc R . .
CT1 C 0.2005(3) 1.00770(12) 1.05459(16) 0.0260(6) Uani 1 d . . .
CT11 C 0.1124(3) 1.06339(14) 0.79350(18) 0.0344(6) Uani 1 d . . .
HT1A H 0.0565 1.0719 0.7431 0.041 Uiso 1 calc R . .
HT1B H 0.1648 1.1012 0.8108 0.041 Uiso 1 calc R . .
HT1C H 0.0496 1.0513 0.8344 0.041 Uiso 1 calc R . .
CT12 C 0.1451(4) 1.07450(14) 1.0286(2) 0.0431(8) Uani 1 d . . .
HT1D H 0.1516 1.1025 1.0750 0.052 Uiso 1 calc R . .
HT1E H 0.0468 1.0714 1.0070 0.052 Uiso 1 calc R . .
HT1F H 0.2023 1.0913 0.9875 0.052 Uiso 1 calc R . .
CT13 C 0.1050(4) 0.98145(15) 1.11799(19) 0.0408(8) Uani 1 d . . .
HT1G H 0.1396 0.9401 1.1360 0.049 Uiso 1 calc R . .
HT1H H 0.0082 0.9776 1.0941 0.049 Uiso 1 calc R . .
HT1I H 0.1071 1.0101 1.1637 0.049 Uiso 1 calc R . .
CT2 C 0.2175(3) 1.00900(12) 0.78106(15) 0.0231(5) Uani 1 d . . .
CT21 C 0.3545(4) 1.01209(16) 1.08958(19) 0.0407(7) Uani 1 d . . .
HT2A H 0.3603 1.0400 1.1361 0.049 Uiso 1 calc R . .
HT2B H 0.4128 1.0288 1.0490 0.049 Uiso 1 calc R . .
HT2C H 0.3883 0.9702 1.1059 0.049 Uiso 1 calc R . .
CT22 C 0.1362(3) 0.94893(13) 0.75160(17) 0.0322(6) Uani 1 d . . .
HT2D H 0.0789 0.9582 0.7020 0.039 Uiso 1 calc R . .
HT2E H 0.0751 0.9351 0.7925 0.039 Uiso 1 calc R . .
HT2F H 0.2036 0.9156 0.7418 0.039 Uiso 1 calc R . .
CT23 C 0.3222(3) 1.02891(14) 0.71824(16) 0.0331(6) Uani 1 d . . .
HT2G H 0.3890 0.9948 0.7113 0.040 Uiso 1 calc R . .
HT2H H 0.3737 1.0665 0.7371 0.040 Uiso 1 calc R . .
HT2I H 0.2694 1.0379 0.6670 0.040 Uiso 1 calc R . .
CT3 C 0.6508(3) 0.94235(12) 0.88879(16) 0.0246(5) Uani 1 d . . .
CT31 C 0.6740(4) 0.97985(14) 0.9681(2) 0.0352(7) Uani 1 d . . .
HT3A H 0.6539 0.9528 1.0130 0.042 Uiso 1 calc R . .
HT3B H 0.6109 1.0162 0.9662 0.042 Uiso 1 calc R . .
HT3C H 0.7719 0.9942 0.9751 0.042 Uiso 1 calc R . .
CT32 C 0.7516(3) 0.88435(13) 0.89123(19) 0.0333(6) Uani 1 d . . .
HT3D H 0.8495 0.8987 0.8985 0.040 Uiso 1 calc R . .
HT3E H 0.7371 0.8611 0.8409 0.040 Uiso 1 calc R . .
HT3F H 0.7313 0.8570 0.9358 0.040 Uiso 1 calc R . .
CT33 C 0.6830(4) 0.98511(16) 0.8173(2) 0.0423(8) Uani 1 d . . .
HT3G H 0.6223 1.0222 0.8163 0.051 Uiso 1 calc R . .
HT3H H 0.6651 0.9618 0.7672 0.051 Uiso 1 calc R . .
HT3I H 0.7818 0.9982 0.8233 0.051 Uiso 1 calc R . .
Ga2 Ga 0.32540(3) 0.409321(10) 0.549525(14) 0.01647(6) Uani 1 d . . .
P4 P 0.17299(7) 0.31892(3) 0.53945(4) 0.02067(14) Uani 1 d . . .
P5 P 0.32887(7) 0.28153(3) 0.45612(4) 0.01786(12) Uani 1 d . . .
P6 P 0.45240(7) 0.37092(3) 0.44173(3) 0.01846(12) Uani 1 d . . .
C2 C 0.2971(3) 0.49808(11) 0.59090(14) 0.0172(5) Uani 1 d . . .
Si4 Si 0.21652(8) 0.54819(3) 0.50193(4) 0.02389(15) Uani 1 d . . .
C41 C 0.2398(4) 0.63636(13) 0.5211(2) 0.0373(7) Uani 1 d . . .
H41A H 0.1953 0.6598 0.4756 0.045 Uiso 1 calc R . .
H41B H 0.3403 0.6465 0.5276 0.045 Uiso 1 calc R . .
H41C H 0.1956 0.6479 0.5698 0.045 Uiso 1 calc R . .
C42 C 0.2936(5) 0.53029(17) 0.40307(19) 0.0533(10) Uani 1 d . . .
H42A H 0.2732 0.4866 0.3880 0.064 Uiso 1 calc R . .
H42B H 0.3957 0.5367 0.4089 0.064 Uiso 1 calc R . .
H42C H 0.2515 0.5583 0.3615 0.064 Uiso 1 calc R . .
C43 C 0.0194(4) 0.53492(17) 0.4803(2) 0.0468(9) Uani 1 d . . .
H43A H -0.0134 0.5570 0.4311 0.056 Uiso 1 calc R . .
H43B H -0.0305 0.5510 0.5249 0.056 Uiso 1 calc R . .
H43C H 0.0008 0.4899 0.4738 0.056 Uiso 1 calc R . .
Si5 Si 0.48336(8) 0.52674(3) 0.62831(4) 0.02393(15) Uani 1 d . . .
C51 C 0.5927(4) 0.55607(16) 0.5446(2) 0.0457(8) Uani 1 d . . .
H51A H 0.5506 0.5946 0.5215 0.055 Uiso 1 calc R . .
H51B H 0.5943 0.5239 0.5030 0.055 Uiso 1 calc R . .
H51C H 0.6891 0.5648 0.5665 0.055 Uiso 1 calc R . .
C52 C 0.5878(3) 0.45938(13) 0.68026(17) 0.0311(6) Uani 1 d . . .
H52A H 0.6754 0.4758 0.7069 0.037 Uiso 1 calc R . .
H52B H 0.6098 0.4280 0.6405 0.037 Uiso 1 calc R . .
H52C H 0.5315 0.4400 0.7200 0.037 Uiso 1 calc R . .
C53 C 0.4840(4) 0.59476(14) 0.7038(2) 0.0394(7) Uani 1 d . . .
H53A H 0.4347 0.5818 0.7501 0.047 Uiso 1 calc R . .
H53B H 0.4363 0.6312 0.6784 0.047 Uiso 1 calc R . .
H53C H 0.5813 0.6059 0.7212 0.047 Uiso 1 calc R . .
Si6 Si 0.17310(8) 0.49567(3) 0.67705(4) 0.02075(14) Uani 1 d . . .
C61 C 0.0021(3) 0.44958(15) 0.65261(19) 0.0342(6) Uani 1 d . . .
H61A H -0.0361 0.4362 0.7024 0.041 Uiso 1 calc R . .
H61B H 0.0218 0.4126 0.6206 0.041 Uiso 1 calc R . .
H61C H -0.0665 0.4764 0.6223 0.041 Uiso 1 calc R . .
C62 C 0.2628(3) 0.45776(15) 0.77120(16) 0.0326(6) Uani 1 d . . .
H62A H 0.3386 0.4851 0.7936 0.039 Uiso 1 calc R . .
H62B H 0.3020 0.4170 0.7575 0.039 Uiso 1 calc R . .
H62C H 0.1936 0.4518 0.8107 0.039 Uiso 1 calc R . .
C63 C 0.1102(4) 0.57738(13) 0.70660(18) 0.0344(7) Uani 1 d . . .
H63A H 0.0497 0.5952 0.6624 0.041 Uiso 1 calc R . .
H63B H 0.1918 0.6047 0.7185 0.041 Uiso 1 calc R . .
H63C H 0.0570 0.5739 0.7540 0.041 Uiso 1 calc R . .
CT4 C 0.2046(3) 0.26242(13) 0.63002(16) 0.0290(6) Uani 1 d . . .
CT41 C 0.3595(4) 0.26137(18) 0.66622(19) 0.0453(8) Uani 1 d . . .
HT4A H 0.3667 0.2351 0.7143 0.054 Uiso 1 calc R . .
HT4B H 0.3897 0.3042 0.6803 0.054 Uiso 1 calc R . .
HT4C H 0.4199 0.2442 0.6270 0.054 Uiso 1 calc R . .
CT42 C 0.1585(5) 0.19569(14) 0.6003(2) 0.0489(9) Uani 1 d . . .
HT4D H 0.2213 0.1812 0.5606 0.059 Uiso 1 calc R . .
HT4E H 0.0617 0.1973 0.5759 0.059 Uiso 1 calc R . .
HT4F H 0.1635 0.1666 0.6456 0.059 Uiso 1 calc R . .
CT43 C 0.1072(4) 0.28461(17) 0.69527(18) 0.0431(8) Uani 1 d . . .
HT4G H 0.0091 0.2847 0.6729 0.052 Uiso 1 calc R . .
HT4H H 0.1342 0.3271 0.7128 0.052 Uiso 1 calc R . .
HT4I H 0.1174 0.2560 0.7410 0.052 Uiso 1 calc R . .
CT5 C 0.2141(3) 0.27552(12) 0.35655(15) 0.0236(5) Uani 1 d . . .
CT51 C 0.3162(4) 0.26131(14) 0.29005(17) 0.0340(7) Uani 1 d . . .
HT5A H 0.2613 0.2546 0.2389 0.041 Uiso 1 calc R . .
HT5B H 0.3711 0.2235 0.3044 0.041 Uiso 1 calc R . .
HT5C H 0.3801 0.2969 0.2853 0.041 Uiso 1 calc R . .
CT52 C 0.1256(3) 0.33467(13) 0.33308(17) 0.0303(6) Uani 1 d . . .
HT5D H 0.1884 0.3707 0.3287 0.036 Uiso 1 calc R . .
HT5E H 0.0605 0.3431 0.3741 0.036 Uiso 1 calc R . .
HT5F H 0.0721 0.3276 0.2816 0.036 Uiso 1 calc R . .
CT53 C 0.1127(4) 0.21861(14) 0.36550(19) 0.0393(7) Uani 1 d . . .
HT5G H 0.0511 0.2273 0.4082 0.047 Uiso 1 calc R . .
HT5H H 0.1681 0.1808 0.3788 0.047 Uiso 1 calc R . .
HT5I H 0.0553 0.2121 0.3151 0.047 Uiso 1 calc R . .
CT6 C 0.6457(3) 0.34327(11) 0.46494(15) 0.0228(5) Uani 1 d . . .
CT61 C 0.6808(4) 0.30256(14) 0.39127(18) 0.0326(6) Uani 1 d . . .
HT6A H 0.6641 0.3273 0.3422 0.039 Uiso 1 calc R . .
HT6B H 0.6206 0.2652 0.3879 0.039 Uiso 1 calc R . .
HT6C H 0.7798 0.2897 0.3976 0.039 Uiso 1 calc R . .
CT62 C 0.7409(3) 0.40283(14) 0.46848(18) 0.0322(6) Uani 1 d . . .
HT6D H 0.7230 0.4277 0.5157 0.039 Uiso 1 calc R . .
HT6E H 0.7196 0.4281 0.4202 0.039 Uiso 1 calc R . .
HT6F H 0.8400 0.3902 0.4717 0.039 Uiso 1 calc R . .
CT63 C 0.6744(3) 0.30428(13) 0.54267(17) 0.0292(6) Uani 1 d . . .
HT6G H 0.7744 0.2932 0.5496 0.035 Uiso 1 calc R . .
HT6H H 0.6177 0.2659 0.5389 0.035 Uiso 1 calc R . .
HT6I H 0.6493 0.3291 0.5886 0.035 Uiso 1 calc R . .

loop_
_atom_site_aniso_label
_atom_site_aniso_U_11
_atom_site_aniso_U_22
_atom_site_aniso_U_33
_atom_site_aniso_U_23
_atom_site_aniso_U_13
_atom_site_aniso_U_12
Ga1 0.01611(15) 0.01345(11) 0.01998(12) 0.00071(9) 0.00219(9) 0.00022(9)
P1 0.0181(4) 0.0179(3) 0.0236(3) 0.0017(2) 0.0048(2) 0.0021(2)
P2 0.0180(4) 0.0151(3) 0.0203(3) 0.0015(2) 0.0017(2) -0.0010(2)
P3 0.0175(3) 0.0180(3) 0.0247(3) -0.0008(2) 0.0036(2) -0.0004(2)
C1 0.0181(14) 0.0157(10) 0.0198(11) 0.0007(8) 0.0014(9) 0.0002(9)
Si1 0.0267(4) 0.0166(3) 0.0214(3) 0.0001(2) -0.0006(3) -0.0043(3)
C11 0.066(2) 0.0354(15) 0.0246(14) -0.0033(11) 0.0053(13) -0.0196(15)
C12 0.045(2) 0.0202(12) 0.0365(15) -0.0034(10) -0.0006(12) -0.0046(12)
C13 0.034(2) 0.0446(17) 0.0397(16) -0.0043(13) -0.0138(13) -0.0040(13)
Si2 0.0185(4) 0.0199(3) 0.0302(4) 0.0010(3) -0.0008(3) 0.0031(3)
C21 0.040(2) 0.0293(14) 0.0499(18) 0.0105(12) -0.0079(14) 0.0096(13)
C22 0.0185(16) 0.0361(15) 0.0368(15) -0.0011(11) -0.0035(10) -0.0032(11)
C23 0.0273(19) 0.0349(15) 0.0577(19) -0.0091(13) 0.0119(13) 0.0052(12)
Si3 0.0211(4) 0.0230(3) 0.0226(3) 0.0021(3) 0.0053(3) -0.0024(3)
C31 0.0357(19) 0.0478(17) 0.0237(13) -0.0040(12) 0.0036(11) 0.0015(13)
C32 0.0226(17) 0.0379(15) 0.0409(16) -0.0005(12) 0.0094(11) 0.0001(12)
C33 0.047(2) 0.0342(15) 0.0410(16) 0.0110(12) 0.0134(13) -0.0092(13)
CT1 0.0298(17) 0.0224(12) 0.0270(13) -0.0035(10) 0.0102(10) 0.0045(10)
CT11 0.0312(19) 0.0331(14) 0.0377(15) 0.0055(11) -0.0050(12) 0.0080(12)
CT12 0.061(2) 0.0228(14) 0.0476(18) -0.0047(12) 0.0168(15) 0.0128(13)
CT13 0.052(2) 0.0396(16) 0.0344(15) -0.0020(12) 0.0233(14) 0.0049(14)
CT2 0.0224(15) 0.0231(12) 0.0231(12) 0.0037(9) -0.0019(9) 0.0007(10)
CT21 0.040(2) 0.0504(19) 0.0319(15) -0.0149(13) 0.0031(12) -0.0041(14)
CT22 0.0343(18) 0.0323(14) 0.0285(13) -0.0013(11) -0.0073(11) -0.0049(12)
CT23 0.0388(19) 0.0373(14) 0.0235(13) 0.0106(11) 0.0032(11) -0.0040(12)
CT3 0.0149(15) 0.0263(12) 0.0332(14) 0.0024(10) 0.0053(10) -0.0009(10)
CT31 0.0233(18) 0.0333(15) 0.0486(18) -0.0118(13) -0.0002(12) -0.0047(11)
CT32 0.0201(17) 0.0348(14) 0.0452(16) -0.0061(11) 0.0042(11) 0.0060(11)
CT33 0.0244(19) 0.0495(18) 0.0547(19) 0.0180(14) 0.0144(13) -0.0059(13)
Ga2 0.01736(15) 0.01259(11) 0.01966(12) -0.00146(9) 0.00267(9) 0.00008(9)
P4 0.0214(4) 0.0178(3) 0.0234(3) -0.0003(2) 0.0050(2) -0.0038(2)
P5 0.0190(4) 0.0137(3) 0.0206(3) -0.0009(2) -0.0003(2) 0.0001(2)
P6 0.0175(3) 0.0158(3) 0.0223(3) -0.0016(2) 0.0035(2) -0.0001(2)
C2 0.0172(14) 0.0128(10) 0.0217(11) -0.0015(8) 0.0027(9) 0.0011(9)
Si4 0.0302(5) 0.0166(3) 0.0244(3) 0.0013(2) -0.0010(3) 0.0035(3)
C41 0.044(2) 0.0188(12) 0.0485(17) 0.0057(11) 0.0007(13) 0.0035(12)
C42 0.087(3) 0.0444(18) 0.0293(15) 0.0104(13) 0.0124(16) 0.0279(19)
C43 0.041(2) 0.0441(18) 0.0513(19) 0.0140(15) -0.0183(15) -0.0055(15)
Si5 0.0170(4) 0.0184(3) 0.0362(4) -0.0032(3) 0.0008(3) -0.0013(3)
C51 0.029(2) 0.0370(16) 0.073(2) 0.0128(15) 0.0152(15) -0.0007(13)
C52 0.0239(17) 0.0325(14) 0.0363(15) -0.0029(11) -0.0014(11) 0.0054(11)
C53 0.036(2) 0.0271(13) 0.0523(18) -0.0146(13) -0.0110(13) -0.0041(12)
Si6 0.0189(4) 0.0216(3) 0.0221(3) -0.0025(2) 0.0037(2) 0.0036(3)
C61 0.0217(17) 0.0401(16) 0.0420(16) -0.0052(13) 0.0095(11) -0.0019(12)
C62 0.0310(18) 0.0399(15) 0.0273(13) 0.0055(11) 0.0041(11) 0.0029(12)
C63 0.0364(19) 0.0298(14) 0.0382(15) -0.0070(11) 0.0102(12) 0.0087(12)
CT4 0.0369(17) 0.0261(13) 0.0245(13) 0.0054(10) 0.0051(10) -0.0074(11)
CT41 0.042(2) 0.060(2) 0.0326(16) 0.0132(14) -0.0047(13) 0.0012(15)
CT42 0.074(3) 0.0261(15) 0.0469(18) 0.0090(13) 0.0080(16) -0.0129(15)
CT43 0.050(2) 0.0483(17) 0.0328(16) 0.0065(13) 0.0155(14) -0.0086(15)
CT5 0.0259(16) 0.0218(12) 0.0223(12) -0.0033(9) -0.0022(9) -0.0034(10)
CT51 0.0409(19) 0.0347(14) 0.0254(13) -0.0082(11) -0.0023(11) 0.0094(13)
CT52 0.0286(17) 0.0339(14) 0.0277(13) 0.0015(11) -0.0033(11) 0.0038(11)
CT53 0.043(2) 0.0307(14) 0.0421(16) -0.0011(12) -0.0112(13) -0.0140(13)
CT6 0.0175(15) 0.0232(12) 0.0284(13) -0.0047(9) 0.0066(10) 0.0017(9)
CT61 0.0258(18) 0.0364(15) 0.0366(15) -0.0119(12) 0.0083(11) 0.0038(12)
CT62 0.0205(16) 0.0338(14) 0.0429(15) -0.0070(12) 0.0056(11) -0.0069(11)
CT63 0.0228(17) 0.0300(13) 0.0343(14) -0.0002(10) -0.0003(11) 0.0062(10)

loop_
_atom_type_symbol
_atom_type_description
_atom_type_scat_dispersion_real
_atom_type_scat_dispersion_imag
_atom_type_scat_source
C C 0.0033 0.0016 'International Tables Vol C Tables 4.2.6.8 and 6.1.1.4'
H H 0.0000 0.0000 'International Tables Vol C Tables 4.2.6.8 and 6.1.1.4'
Si Si 0.0817 0.0704 'International Tables Vol C Tables 4.2.6.8 and 6.1.1.4'
P P 0.1023 0.0942 'International Tables Vol C Tables 4.2.6.8 and 6.1.1.4'
Ga Ga 0.2307 1.6083 'International Tables Vol C Tables 4.2.6.8 and 6.1.1.4'

loop_
_geom_angle_atom_site_label_1
_geom_angle_atom_site_label_2
_geom_angle_atom_site_label_3
_geom_angle
_geom_angle_site_symmetry_1
_geom_angle_site_symmetry_3
_geom_angle_publ_flag
C1 Ga1 P1 132.02(7) . . ?
C1 Ga1 P3 132.38(7) . . ?
P1 Ga1 P3 90.23(2) . . ?
CT1 P1 P2 100.70(9) . . ?
CT1 P1 Ga1 110.93(9) . . ?
P2 P1 Ga1 84.91(3) . . ?
CT2 P2 P3 104.45(8) . . ?
CT2 P2 P1 102.22(9) . . ?
P3 P2 P1 98.12(3) . . ?
CT3 P3 P2 102.08(8) . . ?
CT3 P3 Ga1 119.51(8) . . ?
P2 P3 Ga1 84.62(3) . . ?
Si2 C1 Si3 111.87(12) . . ?
Si2 C1 Si1 111.65(12) . . ?
Si3 C1 Si1 111.04(12) . . ?
Si2 C1 Ga1 104.07(12) . . ?
Si3 C1 Ga1 110.61(11) . . ?
Si1 C1 Ga1 107.29(11) . . ?
C11 Si1 C12 107.42(14) . . ?
C11 Si1 C13 103.77(16) . . ?
C12 Si1 C13 106.51(15) . . ?
C11 Si1 C1 113.76(12) . . ?
C12 Si1 C1 112.08(12) . . ?
C13 Si1 C1 112.68(13) . . ?
Si1 C11 H11A 109.5 . . ?
Si1 C11 H11B 109.5 . . ?
H11A C11 H11B 109.5 . . ?
Si1 C11 H11C 109.5 . . ?
H11A C11 H11C 109.5 . . ?
H11B C11 H11C 109.5 . . ?
Si1 C12 H12A 109.5 . . ?
Si1 C12 H12B 109.5 . . ?
H12A C12 H12B 109.5 . . ?
Si1 C12 H12C 109.5 . . ?
H12A C12 H12C 109.5 . . ?
H12B C12 H12C 109.5 . . ?
Si1 C13 H13A 109.5 . . ?
Si1 C13 H13B 109.5 . . ?
H13A C13 H13B 109.5 . . ?
Si1 C13 H13C 109.5 . . ?
H13A C13 H13C 109.5 . . ?
H13B C13 H13C 109.5 . . ?
C23 Si2 C21 105.96(15) . . ?
C23 Si2 C22 107.19(15) . . ?
C21 Si2 C22 106.55(14) . . ?
C23 Si2 C1 112.66(13) . . ?
C21 Si2 C1 114.64(14) . . ?
C22 Si2 C1 109.40(12) . . ?
Si2 C21 H21A 109.5 . . ?
Si2 C21 H21B 109.5 . . ?
H21A C21 H21B 109.5 . . ?
Si2 C21 H21C 109.5 . . ?
H21A C21 H21C 109.5 . . ?
H21B C21 H21C 109.5 . . ?
Si2 C22 H22A 109.5 . . ?
Si2 C22 H22B 109.5 . . ?
H22A C22 H22B 109.5 . . ?
Si2 C22 H22C 109.5 . . ?
H22A C22 H22C 109.5 . . ?
H22B C22 H22C 109.5 . . ?
Si2 C23 H23A 109.5 . . ?
Si2 C23 H23B 109.5 . . ?
H23A C23 H23B 109.5 . . ?
Si2 C23 H23C 109.5 . . ?
H23A C23 H23C 109.5 . . ?
H23B C23 H23C 109.5 . . ?
C31 Si3 C32 106.59(14) . . ?
C31 Si3 C33 106.21(15) . . ?
C32 Si3 C33 104.74(15) . . ?
C31 Si3 C1 111.86(13) . . ?
C32 Si3 C1 113.77(12) . . ?
C33 Si3 C1 113.04(13) . . ?
Si3 C31 H31A 109.5 . . ?
Si3 C31 H31B 109.5 . . ?
H31A C31 H31B 109.5 . . ?
Si3 C31 H31C 109.5 . . ?
H31A C31 H31C 109.5 . . ?
H31B C31 H31C 109.5 . . ?
Si3 C32 H32A 109.5 . . ?
Si3 C32 H32B 109.5 . . ?
H32A C32 H32B 109.5 . . ?
Si3 C32 H32C 109.5 . . ?
H32A C32 H32C 109.5 . . ?
H32B C32 H32C 109.5 . . ?
Si3 C33 H33A 109.5 . . ?
Si3 C33 H33B 109.5 . . ?
H33A C33 H33B 109.5 . . ?
Si3 C33 H33C 109.5 . . ?
H33A C33 H33C 109.5 . . ?
H33B C33 H33C 109.5 . . ?
CT21 CT1 CT13 110.6(3) . . ?
CT21 CT1 CT12 109.9(3) . . ?
CT13 CT1 CT12 108.3(2) . . ?
CT21 CT1 P1 114.32(19) . . ?
CT13 CT1 P1 107.49(19) . . ?
CT12 CT1 P1 105.93(19) . . ?
CT2 CT11 HT1A 109.5 . . ?
CT2 CT11 HT1B 109.5 . . ?
HT1A CT11 HT1B 109.5 . . ?
CT2 CT11 HT1C 109.5 . . ?
HT1A CT11 HT1C 109.5 . . ?
HT1B CT11 HT1C 109.5 . . ?
CT1 CT12 HT1D 109.5 . . ?
CT1 CT12 HT1E 109.5 . . ?
HT1D CT12 HT1E 109.5 . . ?
CT1 CT12 HT1F 109.5 . . ?
HT1D CT12 HT1F 109.5 . . ?
HT1E CT12 HT1F 109.5 . . ?
CT1 CT13 HT1G 109.5 . . ?
CT1 CT13 HT1H 109.5 . . ?
HT1G CT13 HT1H 109.5 . . ?
CT1 CT13 HT1I 109.5 . . ?
HT1G CT13 HT1I 109.5 . . ?
HT1H CT13 HT1I 109.5 . . ?
CT11 CT2 CT22 110.3(2) . . ?
CT11 CT2 CT23 109.8(2) . . ?
CT22 CT2 CT23 109.7(2) . . ?
CT11 CT2 P2 106.64(18) . . ?
CT22 CT2 P2 113.92(17) . . ?
CT23 CT2 P2 106.41(18) . . ?
CT1 CT21 HT2A 109.5 . . ?
CT1 CT21 HT2B 109.5 . . ?
HT2A CT21 HT2B 109.5 . . ?
CT1 CT21 HT2C 109.5 . . ?
HT2A CT21 HT2C 109.5 . . ?
HT2B CT21 HT2C 109.5 . . ?
CT2 CT22 HT2D 109.5 . . ?
CT2 CT22 HT2E 109.5 . . ?
HT2D CT22 HT2E 109.5 . . ?
CT2 CT22 HT2F 109.5 . . ?
HT2D CT22 HT2F 109.5 . . ?
HT2E CT22 HT2F 109.5 . . ?
CT2 CT23 HT2G 109.5 . . ?
CT2 CT23 HT2H 109.5 . . ?
HT2G CT23 HT2H 109.5 . . ?
CT2 CT23 HT2I 109.5 . . ?
HT2G CT23 HT2I 109.5 . . ?
HT2H CT23 HT2I 109.5 . . ?
CT31 CT3 CT33 109.6(3) . . ?
CT31 CT3 CT32 109.8(2) . . ?
CT33 CT3 CT32 109.0(2) . . ?
CT31 CT3 P3 115.3(2) . . ?
CT33 CT3 P3 105.4(2) . . ?
CT32 CT3 P3 107.46(18) . . ?
CT3 CT31 HT3A 109.5 . . ?
CT3 CT31 HT3B 109.5 . . ?
HT3A CT31 HT3B 109.5 . . ?
CT3 CT31 HT3C 109.5 . . ?
HT3A CT31 HT3C 109.5 . . ?
HT3B CT31 HT3C 109.5 . . ?
CT3 CT32 HT3D 109.5 . . ?
CT3 CT32 HT3E 109.5 . . ?
HT3D CT32 HT3E 109.5 . . ?
CT3 CT32 HT3F 109.5 . . ?
HT3D CT32 HT3F 109.5 . . ?
HT3E CT32 HT3F 109.5 . . ?
CT3 CT33 HT3G 109.5 . . ?
CT3 CT33 HT3H 109.5 . . ?
HT3G CT33 HT3H 109.5 . . ?
CT3 CT33 HT3I 109.5 . . ?
HT3G CT33 HT3I 109.5 . . ?
HT3H CT33 HT3I 109.5 . . ?
C2 Ga2 P6 131.40(7) . . ?
C2 Ga2 P4 132.04(7) . . ?
P6 Ga2 P4 90.66(2) . . ?
CT4 P4 P5 101.32(10) . . ?
CT4 P4 Ga2 112.65(9) . . ?
P5 P4 Ga2 84.47(3) . . ?
CT5 P5 P6 103.16(8) . . ?
CT5 P5 P4 101.77(9) . . ?
P6 P5 P4 98.15(3) . . ?
CT6 P6 P5 102.47(8) . . ?
CT6 P6 Ga2 118.61(8) . . ?
P5 P6 Ga2 84.78(3) . . ?
Si5 C2 Si6 111.34(12) . . ?
Si5 C2 Si4 111.86(12) . . ?
Si6 C2 Si4 111.14(12) . . ?
Si5 C2 Ga2 105.09(11) . . ?
Si6 C2 Ga2 109.51(11) . . ?
Si4 C2 Ga2 107.63(11) . . ?
C42 Si4 C43 104.28(19) . . ?
C42 Si4 C41 107.14(16) . . ?
C43 Si4 C41 106.06(16) . . ?
C42 Si4 C2 113.76(13) . . ?
C43 Si4 C2 112.83(13) . . ?
C41 Si4 C2 112.13(13) . . ?
Si4 C41 H41A 109.5 . . ?
Si4 C41 H41B 109.5 . . ?
H41A C41 H41B 109.5 . . ?
Si4 C41 H41C 109.5 . . ?
H41A C41 H41C 109.5 . . ?
H41B C41 H41C 109.5 . . ?
Si4 C42 H42A 109.5 . . ?
Si4 C42 H42B 109.5 . . ?
H42A C42 H42B 109.5 . . ?
Si4 C42 H42C 109.5 . . ?
H42A C42 H42C 109.5 . . ?
H42B C42 H42C 109.5 . . ?
Si4 C43 H43A 109.5 . . ?
Si4 C43 H43B 109.5 . . ?
H43A C43 H43B 109.5 . . ?
Si4 C43 H43C 109.5 . . ?
H43A C43 H43C 109.5 . . ?
H43B C43 H43C 109.5 . . ?
C52 Si5 C51 106.53(15) . . ?
C52 Si5 C53 106.87(13) . . ?
C51 Si5 C53 105.24(16) . . ?
C52 Si5 C2 109.95(12) . . ?
C51 Si5 C2 113.75(14) . . ?
C53 Si5 C2 113.98(13) . . ?
Si5 C51 H51A 109.5 . . ?
Si5 C51 H51B 109.5 . . ?
H51A C51 H51B 109.5 . . ?
Si5 C51 H51C 109.5 . . ?
H51A C51 H51C 109.5 . . ?
H51B C51 H51C 109.5 . . ?
Si5 C52 H52A 109.5 . . ?
Si5 C52 H52B 109.5 . . ?
H52A C52 H52B 109.5 . . ?
Si5 C52 H52C 109.5 . . ?
H52A C52 H52C 109.5 . . ?
H52B C52 H52C 109.5 . . ?
Si5 C53 H53A 109.5 . . ?
Si5 C53 H53B 109.5 . . ?
H53A C53 H53B 109.5 . . ?
Si5 C53 H53C 109.5 . . ?
H53A C53 H53C 109.5 . . ?
H53B C53 H53C 109.5 . . ?
C62 Si6 C61 106.04(14) . . ?
C62 Si6 C63 107.32(14) . . ?
C61 Si6 C63 104.04(15) . . ?
C62 Si6 C2 111.60(12) . . ?
C61 Si6 C2 114.28(12) . . ?
C63 Si6 C2 112.94(12) . . ?
Si6 C61 H61A 109.5 . . ?
Si6 C61 H61B 109.5 . . ?
H61A C61 H61B 109.5 . . ?
Si6 C61 H61C 109.5 . . ?
H61A C61 H61C 109.5 . . ?
H61B C61 H61C 109.5 . . ?
Si6 C62 H62A 109.5 . . ?
Si6 C62 H62B 109.5 . . ?
H62A C62 H62B 109.5 . . ?
Si6 C62 H62C 109.5 . . ?
H62A C62 H62C 109.5 . . ?
H62B C62 H62C 109.5 . . ?
Si6 C63 H63A 109.5 . . ?
Si6 C63 H63B 109.5 . . ?
H63A C63 H63B 109.5 . . ?
Si6 C63 H63C 109.5 . . ?
H63A C63 H63C 109.5 . . ?
H63B C63 H63C 109.5 . . ?
CT41 CT4 CT42 110.3(3) . . ?
CT41 CT4 CT43 109.2(3) . . ?
CT42 CT4 CT43 109.4(3) . . ?
CT41 CT4 P4 113.5(2) . . ?
CT42 CT4 P4 107.0(2) . . ?
CT43 CT4 P4 107.3(2) . . ?
CT4 CT41 HT4A 109.5 . . ?
CT4 CT41 HT4B 109.5 . . ?
HT4A CT41 HT4B 109.5 . . ?
CT4 CT41 HT4C 109.5 . . ?
HT4A CT41 HT4C 109.5 . . ?
HT4B CT41 HT4C 109.5 . . ?
CT4 CT42 HT4D 109.5 . . ?
CT4 CT42 HT4E 109.5 . . ?
HT4D CT42 HT4E 109.5 . . ?
CT4 CT42 HT4F 109.5 . . ?
HT4D CT42 HT4F 109.5 . . ?
HT4E CT42 HT4F 109.5 . . ?
CT4 CT43 HT4G 109.5 . . ?
CT4 CT43 HT4H 109.5 . . ?
HT4G CT43 HT4H 109.5 . . ?
CT4 CT43 HT4I 109.5 . . ?
HT4G CT43 HT4I 109.5 . . ?
HT4H CT43 HT4I 109.5 . . ?
CT52 CT5 CT53 109.1(2) . . ?
CT52 CT5 CT51 109.4(2) . . ?
CT53 CT5 CT51 110.0(2) . . ?
CT52 CT5 P5 115.21(17) . . ?
CT53 CT5 P5 106.30(18) . . ?
CT51 CT5 P5 106.78(19) . . ?
CT5 CT51 HT5A 109.5 . . ?
CT5 CT51 HT5B 109.5 . . ?
HT5A CT51 HT5B 109.5 . . ?
CT5 CT51 HT5C 109.5 . . ?
HT5A CT51 HT5C 109.5 . . ?
HT5B CT51 HT5C 109.5 . . ?
CT5 CT52 HT5D 109.5 . . ?
CT5 CT52 HT5E 109.5 . . ?
HT5D CT52 HT5E 109.5 . . ?
CT5 CT52 HT5F 109.5 . . ?
HT5D CT52 HT5F 109.5 . . ?
HT5E CT52 HT5F 109.5 . . ?
CT5 CT53 HT5G 109.5 . . ?
CT5 CT53 HT5H 109.5 . . ?
HT5G CT53 HT5H 109.5 . . ?
CT5 CT53 HT5I 109.5 . . ?
HT5G CT53 HT5I 109.5 . . ?
HT5H CT53 HT5I 109.5 . . ?
CT63 CT6 CT62 109.9(2) . . ?
CT63 CT6 CT61 109.4(2) . . ?
CT62 CT6 CT61 108.7(2) . . ?
CT63 CT6 P6 115.61(18) . . ?
CT62 CT6 P6 107.48(18) . . ?
CT61 CT6 P6 105.54(19) . . ?
CT6 CT61 HT6A 109.5 . . ?
CT6 CT61 HT6B 109.5 . . ?
HT6A CT61 HT6B 109.5 . . ?
CT6 CT61 HT6C 109.5 . . ?
HT6A CT61 HT6C 109.5 . . ?
HT6B CT61 HT6C 109.5 . . ?
CT6 CT62 HT6D 109.5 . . ?
CT6 CT62 HT6E 109.5 . . ?
HT6D CT62 HT6E 109.5 . . ?
CT6 CT62 HT6F 109.5 . . ?
HT6D CT62 HT6F 109.5 . . ?
HT6E CT62 HT6F 109.5 . . ?
CT6 CT63 HT6G 109.5 . . ?
CT6 CT63 HT6H 109.5 . . ?
HT6G CT63 HT6H 109.5 . . ?
CT6 CT63 HT6I 109.5 . . ?
HT6G CT63 HT6I 109.5 . . ?
HT6H CT63 HT6I 109.5 . . ?

loop_
_geom_bond_atom_site_label_1
_geom_bond_atom_site_label_2
_geom_bond_distance
_geom_bond_site_symmetry_2
_geom_bond_publ_flag
Ga1 C1 2.004(2) . ?
Ga1 P1 2.3577(7) . ?
Ga1 P3 2.3700(7) . ?
P1 CT1 1.905(3) . ?
P1 P2 2.2172(9) . ?
P2 CT2 1.897(3) . ?
P2 P3 2.2173(9) . ?
P3 CT3 1.911(3) . ?
C1 Si2 1.897(3) . ?
C1 Si3 1.897(2) . ?
C1 Si1 1.906(2) . ?
Si1 C11 1.872(3) . ?
Si1 C12 1.878(3) . ?
Si1 C13 1.878(3) . ?
C11 H11A 0.9599 . ?
C11 H11B 0.9599 . ?
C11 H11C 0.9599 . ?
C12 H12A 0.9599 . ?
C12 H12B 0.9599 . ?
C12 H12C 0.9599 . ?
C13 H13A 0.9599 . ?
C13 H13B 0.9599 . ?
C13 H13C 0.9599 . ?
Si2 C23 1.867(3) . ?
Si2 C21 1.877(3) . ?
Si2 C22 1.886(3) . ?
C21 H21A 0.9599 . ?
C21 H21B 0.9599 . ?
C21 H21C 0.9599 . ?
C22 H22A 0.9599 . ?
C22 H22B 0.9599 . ?
C22 H22C 0.9599 . ?
C23 H23A 0.9599 . ?
C23 H23B 0.9599 . ?
C23 H23C 0.9599 . ?
Si3 C31 1.871(3) . ?
Si3 C32 1.880(3) . ?
Si3 C33 1.883(3) . ?
C31 H31A 0.9599 . ?
C31 H31B 0.9599 . ?
C31 H31C 0.9599 . ?
C32 H32A 0.9599 . ?
C32 H32B 0.9599 . ?
C32 H32C 0.9599 . ?
C33 H33A 0.9599 . ?
C33 H33B 0.9599 . ?
C33 H33C 0.9599 . ?
CT1 CT21 1.508(4) . ?
CT1 CT13 1.526(4) . ?
CT1 CT12 1.537(4) . ?
CT11 CT2 1.525(4) . ?
CT11 HT1A 0.9599 . ?
CT11 HT1B 0.9599 . ?
CT11 HT1C 0.9599 . ?
CT12 HT1D 0.9599 . ?
CT12 HT1E 0.9599 . ?
CT12 HT1F 0.9599 . ?
CT13 HT1G 0.9599 . ?
CT13 HT1H 0.9599 . ?
CT13 HT1I 0.9599 . ?
CT2 CT22 1.525(4) . ?
CT2 CT23 1.535(4) . ?
CT21 HT2A 0.9599 . ?
CT21 HT2B 0.9599 . ?
CT21 HT2C 0.9599 . ?
CT22 HT2D 0.9599 . ?
CT22 HT2E 0.9599 . ?
CT22 HT2F 0.9599 . ?
CT23 HT2G 0.9599 . ?
CT23 HT2H 0.9599 . ?
CT23 HT2I 0.9599 . ?
CT3 CT31 1.522(4) . ?
CT3 CT33 1.525(4) . ?
CT3 CT32 1.532(4) . ?
CT31 HT3A 0.9599 . ?
CT31 HT3B 0.9599 . ?
CT31 HT3C 0.9599 . ?
CT32 HT3D 0.9599 . ?
CT32 HT3E 0.9599 . ?
CT32 HT3F 0.9599 . ?
CT33 HT3G 0.9599 . ?
CT33 HT3H 0.9599 . ?
CT33 HT3I 0.9599 . ?
Ga2 C2 1.999(2) . ?
Ga2 P6 2.3502(6) . ?
Ga2 P4 2.3622(7) . ?
P4 CT4 1.905(3) . ?
P4 P5 2.2185(9) . ?
P5 CT5 1.889(3) . ?
P5 P6 2.2169(9) . ?
P6 CT6 1.904(3) . ?
C2 Si5 1.896(3) . ?
C2 Si6 1.900(2) . ?
C2 Si4 1.904(2) . ?
Si4 C42 1.867(3) . ?
Si4 C43 1.867(4) . ?
Si4 C41 1.878(3) . ?
C41 H41A 0.9599 . ?
C41 H41B 0.9599 . ?
C41 H41C 0.9599 . ?
C42 H42A 0.9599 . ?
C42 H42B 0.9599 . ?
C42 H42C 0.9599 . ?
C43 H43A 0.9599 . ?
C43 H43B 0.9599 . ?
C43 H43C 0.9599 . ?
Si5 C52 1.878(3) . ?
Si5 C51 1.881(3) . ?
Si5 C53 1.886(3) . ?
C51 H51A 0.9599 . ?
C51 H51B 0.9599 . ?
C51 H51C 0.9599 . ?
C52 H52A 0.9599 . ?
C52 H52B 0.9599 . ?
C52 H52C 0.9599 . ?
C53 H53A 0.9599 . ?
C53 H53B 0.9599 . ?
C53 H53C 0.9599 . ?
Si6 C62 1.876(3) . ?
Si6 C61 1.880(3) . ?
Si6 C63 1.881(3) . ?
C61 H61A 0.9599 . ?
C61 H61B 0.9599 . ?
C61 H61C 0.9599 . ?
C62 H62A 0.9599 . ?
C62 H62B 0.9599 . ?
C62 H62C 0.9599 . ?
C63 H63A 0.9599 . ?
C63 H63B 0.9599 . ?
C63 H63C 0.9599 . ?
CT4 CT41 1.521(5) . ?
CT4 CT42 1.528(4) . ?
CT4 CT43 1.532(4) . ?
CT41 HT4A 0.9599 . ?
CT41 HT4B 0.9599 . ?
CT41 HT4C 0.9599 . ?
CT42 HT4D 0.9599 . ?
CT42 HT4E 0.9599 . ?
CT42 HT4F 0.9599 . ?
CT43 HT4G 0.9599 . ?
CT43 HT4H 0.9599 . ?
CT43 HT4I 0.9599 . ?
CT5 CT52 1.519(4) . ?
CT5 CT53 1.534(4) . ?
CT5 CT51 1.535(4) . ?
CT51 HT5A 0.9599 . ?
CT51 HT5B 0.9599 . ?
CT51 HT5C 0.9599 . ?
CT52 HT5D 0.9599 . ?
CT52 HT5E 0.9599 . ?
CT52 HT5F 0.9599 . ?
CT53 HT5G 0.9599 . ?
CT53 HT5H 0.9599 . ?
CT53 HT5I 0.9599 . ?
CT6 CT63 1.521(4) . ?
CT6 CT62 1.528(4) . ?
CT6 CT61 1.537(3) . ?
CT61 HT6A 0.9599 . ?
CT61 HT6B 0.9599 . ?
CT61 HT6C 0.9599 . ?
CT62 HT6D 0.9599 . ?
CT62 HT6E 0.9599 . ?
CT62 HT6F 0.9599 . ?
CT63 HT6G 0.9599 . ?
CT63 HT6H 0.9599 . ?
CT63 HT6I 0.9599 . ?

loop_
_geom_torsion_atom_site_label_1
_geom_torsion_atom_site_label_2
_geom_torsion_atom_site_label_3
_geom_torsion_atom_site_label_4
_geom_torsion
_geom_torsion_site_symmetry_1
_geom_torsion_site_symmetry_2
_geom_torsion_site_symmetry_3
_geom_torsion_site_symmetry_4
_geom_torsion_publ_flag
C1 Ga1 P1 CT1 94.23(13) . . . . ?
P3 Ga1 P1 CT1 -110.14(9) . . . . ?
C1 Ga1 P1 P2 -166.23(9) . . . . ?
P3 Ga1 P1 P2 -10.61(3) . . . . ?
CT1 P1 P2 CT2 -131.38(12) . . . . ?
Ga1 P1 P2 CT2 118.24(8) . . . . ?
CT1 P1 P2 P3 121.84(9) . . . . ?
Ga1 P1 P2 P3 11.46(3) . . . . ?
CT2 P2 P3 CT3 124.60(12) . . . . ?
P1 P2 P3 CT3 -130.48(8) . . . . ?
CT2 P2 P3 Ga1 -116.33(9) . . . . ?
P1 P2 P3 Ga1 -11.41(3) . . . . ?
C1 Ga1 P3 CT3 -93.06(13) . . . . ?
P1 Ga1 P3 CT3 111.46(10) . . . . ?
C1 Ga1 P3 P2 166.09(9) . . . . ?
P1 Ga1 P3 P2 10.61(3) . . . . ?
P1 Ga1 C1 Si2 -154.32(6) . . . . ?
P3 Ga1 C1 Si2 59.65(13) . . . . ?
P1 Ga1 C1 Si3 -34.01(16) . . . . ?
P3 Ga1 C1 Si3 179.95(5) . . . . ?
P1 Ga1 C1 Si1 87.23(12) . . . . ?
P3 Ga1 C1 Si1 -58.80(15) . . . . ?
Si2 C1 Si1 C11 -76.91(17) . . . . ?
Si3 C1 Si1 C11 157.50(16) . . . . ?
Ga1 C1 Si1 C11 36.52(18) . . . . ?
Si2 C1 Si1 C12 45.20(17) . . . . ?
Si3 C1 Si1 C12 -80.40(16) . . . . ?
Ga1 C1 Si1 C12 158.62(13) . . . . ?
Si2 C1 Si1 C13 165.33(14) . . . . ?
Si3 C1 Si1 C13 39.73(17) . . . . ?
Ga1 C1 Si1 C13 -81.25(16) . . . . ?
Si3 C1 Si2 C23 162.92(14) . . . . ?
Si1 C1 Si2 C23 37.79(17) . . . . ?
Ga1 C1 Si2 C23 -77.62(15) . . . . ?
Si3 C1 Si2 C21 41.63(18) . . . . ?
Si1 C1 Si2 C21 -83.51(16) . . . . ?
Ga1 C1 Si2 C21 161.08(13) . . . . ?
Si3 C1 Si2 C22 -77.96(15) . . . . ?
Si1 C1 Si2 C22 156.90(13) . . . . ?
Ga1 C1 Si2 C22 41.49(15) . . . . ?
Si2 C1 Si3 C31 45.50(17) . . . . ?
Si1 C1 Si3 C31 170.98(14) . . . . ?
Ga1 C1 Si3 C31 -70.02(16) . . . . ?
Si2 C1 Si3 C32 166.36(13) . . . . ?
Si1 C1 Si3 C32 -68.17(16) . . . . ?
Ga1 C1 Si3 C32 50.83(17) . . . . ?
Si2 C1 Si3 C33 -74.33(18) . . . . ?
Si1 C1 Si3 C33 51.14(18) . . . . ?
Ga1 C1 Si3 C33 170.14(15) . . . . ?
P2 P1 CT1 CT21 -53.5(2) . . . . ?
Ga1 P1 CT1 CT21 35.1(2) . . . . ?
P2 P1 CT1 CT13 -176.70(19) . . . . ?
Ga1 P1 CT1 CT13 -88.1(2) . . . . ?
P2 P1 CT1 CT12 67.7(2) . . . . ?
Ga1 P1 CT1 CT12 156.28(19) . . . . ?
P3 P2 CT2 CT11 173.35(17) . . . . ?
P1 P2 CT2 CT11 71.52(18) . . . . ?
P3 P2 CT2 CT22 51.5(2) . . . . ?
P1 P2 CT2 CT22 -50.3(2) . . . . ?
P3 P2 CT2 CT23 -69.44(17) . . . . ?
P1 P2 CT2 CT23 -171.27(16) . . . . ?
P2 P3 CT3 CT31 48.8(2) . . . . ?
Ga1 P3 CT3 CT31 -41.9(2) . . . . ?
P2 P3 CT3 CT33 -72.31(19) . . . . ?
Ga1 P3 CT3 CT33 -162.94(16) . . . . ?
P2 P3 CT3 CT32 171.56(17) . . . . ?
Ga1 P3 CT3 CT32 80.93(19) . . . . ?
C2 Ga2 P4 CT4 -95.60(13) . . . . ?
P6 Ga2 P4 CT4 110.14(10) . . . . ?
C2 Ga2 P4 P5 164.42(9) . . . . ?
P6 Ga2 P4 P5 10.16(3) . . . . ?
CT4 P4 P5 CT5 131.71(12) . . . . ?
Ga2 P4 P5 CT5 -116.25(8) . . . . ?
CT4 P4 P5 P6 -122.93(9) . . . . ?
Ga2 P4 P5 P6 -10.89(3) . . . . ?
CT5 P5 P6 CT6 -126.69(12) . . . . ?
P4 P5 P6 CT6 129.13(8) . . . . ?
CT5 P5 P6 Ga2 115.13(9) . . . . ?
P4 P5 P6 Ga2 10.94(3) . . . . ?
C2 Ga2 P6 CT6 93.92(13) . . . . ?
P4 Ga2 P6 CT6 -111.54(9) . . . . ?
C2 Ga2 P6 P5 -164.70(9) . . . . ?
P4 Ga2 P6 P5 -10.16(3) . . . . ?
P6 Ga2 C2 Si5 -63.39(13) . . . . ?
P4 Ga2 C2 Si5 151.98(6) . . . . ?
P6 Ga2 C2 Si6 176.91(5) . . . . ?
P4 Ga2 C2 Si6 32.28(16) . . . . ?
P6 Ga2 C2 Si4 55.98(15) . . . . ?
P4 Ga2 C2 Si4 -88.65(12) . . . . ?
Si5 C2 Si4 C42 75.6(2) . . . . ?
Si6 C2 Si4 C42 -159.26(18) . . . . ?
Ga2 C2 Si4 C42 -39.4(2) . . . . ?
Si5 C2 Si4 C43 -165.86(16) . . . . ?
Si6 C2 Si4 C43 -40.73(18) . . . . ?
Ga2 C2 Si4 C43 79.18(17) . . . . ?
Si5 C2 Si4 C41 -46.18(17) . . . . ?
Si6 C2 Si4 C41 78.95(17) . . . . ?
Ga2 C2 Si4 C41 -161.14(14) . . . . ?
Si6 C2 Si5 C52 79.59(15) . . . . ?
Si4 C2 Si5 C52 -155.39(13) . . . . ?
Ga2 C2 Si5 C52 -38.88(15) . . . . ?
Si6 C2 Si5 C51 -161.04(14) . . . . ?
Si4 C2 Si5 C51 -36.02(17) . . . . ?
Ga2 C2 Si5 C51 80.48(15) . . . . ?
Si6 C2 Si5 C53 -40.37(17) . . . . ?
Si4 C2 Si5 C53 84.65(16) . . . . ?
Ga2 C2 Si5 C53 -158.85(13) . . . . ?
Si5 C2 Si6 C62 -45.53(16) . . . . ?
Si4 C2 Si6 C62 -170.95(13) . . . . ?
Ga2 C2 Si6 C62 70.26(16) . . . . ?
Si5 C2 Si6 C61 -165.83(13) . . . . ?
Si4 C2 Si6 C61 68.75(16) . . . . ?
Ga2 C2 Si6 C61 -50.04(16) . . . . ?
Si5 C2 Si6 C63 75.49(17) . . . . ?
Si4 C2 Si6 C63 -49.93(17) . . . . ?
Ga2 C2 Si6 C63 -168.72(13) . . . . ?
P5 P4 CT4 CT41 56.8(2) . . . . ?
Ga2 P4 CT4 CT41 -31.9(2) . . . . ?
P5 P4 CT4 CT42 -65.1(2) . . . . ?
Ga2 P4 CT4 CT42 -153.8(2) . . . . ?
P5 P4 CT4 CT43 177.54(19) . . . . ?
Ga2 P4 CT4 CT43 88.9(2) . . . . ?
P6 P5 CT5 CT52 -52.9(2) . . . . ?
P4 P5 CT5 CT52 48.5(2) . . . . ?
P6 P5 CT5 CT53 -173.79(18) . . . . ?
P4 P5 CT5 CT53 -72.40(19) . . . . ?
P6 P5 CT5 CT51 68.83(18) . . . . ?
P4 P5 CT5 CT51 170.22(16) . . . . ?
P5 P6 CT6 CT63 -49.23(19) . . . . ?
Ga2 P6 CT6 CT63 41.6(2) . . . . ?
P5 P6 CT6 CT62 -172.36(15) . . . . ?
Ga2 P6 CT6 CT62 -81.52(18) . . . . ?
P5 P6 CT6 CT61 71.77(18) . . . . ?
Ga2 P6 CT6 CT61 162.61(15) . . . . ?
